data_1516406
loop_
_publ_author_name
'Puntus, Lada N.'
'Lyssenko, Konstantin A.'
'Pekareva, Irina S.'
'B\"unzli, Jean-Claude G'

_publ_section_title
;
 Intermolecular interactions as actors in energy-transfer processes in
 lanthanide complexes with 2,2'-bipyridine.
;
_journal_issue 27
_journal_name_full 'The journal of physical chemistry. B'
_journal_page_first 9265
_journal_page_last 9277
_journal_paper_doi 10.1021/jp902390z
_journal_volume 113
_journal_year 2009
_chemical_formula_moiety 'C20 H20 Cl2 Eu N4 O2, Cl'
_chemical_formula_sum 'C20 H20 Cl3 Eu N4 O2'
_chemical_formula_weight 606.71
_chemical_name_systematic
; 
 ? 
;
_space_group_IT_number 15
_symmetry_cell_setting monoclinic
_symmetry_space_group_name_Hall '-C 2yc'
_symmetry_space_group_name_H-M 'C 1 2/c 1'
_atom_sites_solution_hydrogens geom
_atom_sites_solution_primary direct
_atom_sites_solution_secondary difmap
_audit_creation_method SHELXL-97
_cell_angle_alpha 90.00
_cell_angle_beta 117.0660(10)
_cell_angle_gamma 90.00
_cell_formula_units_Z 4
_cell_length_a 15.6601(11)
_cell_length_b 11.3228(8)
_cell_length_c 13.9002(16)
_cell_measurement_reflns_used 628
_cell_measurement_temperature 100(2)
_cell_measurement_theta_max 28
_cell_measurement_theta_min 3
_cell_volume 2194.8(3)
_computing_cell_refinement 'Bruker SAINT'
_computing_data_collection 'Bruker APEX II'
_computing_data_reduction 'Bruker SAINT'
_computing_molecular_graphics 'Bruker SHELXTL'
_computing_publication_material 'Bruker SHELXTL'
_computing_structure_refinement 'SHELXL-97 (Sheldrick, 1997)'
_computing_structure_solution 'SHELXS-97 (Sheldrick, 1997)'
_diffrn_ambient_temperature 100(2)
_diffrn_measured_fraction_theta_full 0.996
_diffrn_measured_fraction_theta_max 0.996
_diffrn_measurement_device_type 'Bruker APEX II CCD area detector''
_diffrn_measurement_method 'omega scans'
_diffrn_radiation_monochromator graphite
_diffrn_radiation_source 'fine-focus sealed tube'
_diffrn_radiation_type MoK\a
_diffrn_radiation_wavelength 0.71073
_diffrn_reflns_av_R_equivalents 0.0711
_diffrn_reflns_av_sigmaI/netI 0.0557
_diffrn_reflns_limit_h_max 21
_diffrn_reflns_limit_h_min -21
_diffrn_reflns_limit_k_max 15
_diffrn_reflns_limit_k_min -15
_diffrn_reflns_limit_l_max 18
_diffrn_reflns_limit_l_min -18
_diffrn_reflns_number 13030
_diffrn_reflns_theta_full 28.93
_diffrn_reflns_theta_max 28.93
_diffrn_reflns_theta_min 2.32
_exptl_absorpt_coefficient_mu 3.248
_exptl_absorpt_correction_T_max 0.720
_exptl_absorpt_correction_T_min 0.680
_exptl_absorpt_correction_type multi-scan
_exptl_absorpt_process_details SADABS
_exptl_crystal_colour colorless
_exptl_crystal_density_diffrn 1.836
_exptl_crystal_density_method 'not measured'
_exptl_crystal_description prism
_exptl_crystal_F_000 1192
_exptl_crystal_size_max 0.20
_exptl_crystal_size_mid 0.10
_exptl_crystal_size_min 0.10
_refine_diff_density_max 1.025
_refine_diff_density_min -0.923
_refine_diff_density_rms 0.152
_refine_ls_extinction_method none
_refine_ls_goodness_of_fit_ref 1.024
_refine_ls_hydrogen_treatment constr
_refine_ls_matrix_type full
_refine_ls_number_parameters 137
_refine_ls_number_reflns 2891
_refine_ls_number_restraints 0
_refine_ls_restrained_S_all 1.024
_refine_ls_R_factor_all 0.0405
_refine_ls_R_factor_gt 0.0316
_refine_ls_shift/su_max 0.004
_refine_ls_shift/su_mean 0.001
_refine_ls_structure_factor_coef Fsqd
_refine_ls_weighting_details 'calc w=1/[\s^2^(Fo^2^)+(0.0230P)^2^+0.0000P] where P=(Fo^2^+2Fc^2^)/3'
_refine_ls_weighting_scheme calc
_refine_ls_wR_factor_gt 0.0595
_refine_ls_wR_factor_ref 0.0634
_reflns_number_gt 2525
_reflns_number_total 2891
_reflns_threshold_expression I>2\s(I)
_cod_data_source_file jp902390z_si_001.cif
_cod_data_source_block 2Eu
_cod_depositor_comments
;
The following automatic conversions were performed:

'_symmetry_cell_setting' value 'Monoclinic' changed to 'monoclinic'
according to
/usr/data/users/saulius/automatic-downloads/retrospective/ACS/lib/dictionaries/cif_core.dic
dictionary named 'cif_core.dic' version 2.4.2 from 2011-04-26.

Automatic conversion script
Id: cif_fix_values 2281 2013-09-26 08:29:07Z andrius 
;
_cod_original_sg_symbol_H-M 'C 2/c'
_cod_database_code 1516406

loop_
_symmetry_equiv_pos_as_xyz
'x, y, z'
'-x, y, -z+1/2'
'x+1/2, y+1/2, z'
'-x+1/2, y+1/2, -z+1/2'
'-x, -y, -z'
'x, -y, z-1/2'
'-x+1/2, -y+1/2, -z'
'x+1/2, -y+1/2, z-1/2'

loop_
_atom_site_label
_atom_site_type_symbol
_atom_site_fract_x
_atom_site_fract_y
_atom_site_fract_z
_atom_site_U_iso_or_equiv
_atom_site_adp_type
_atom_site_occupancy
_atom_site_symmetry_multiplicity
_atom_site_calc_flag
_atom_site_refinement_flags
Eu1 Eu 0.5000 0.42258(2) 0.7500 0.01032(7) Uani 1 2 d S
Cl1 Cl 0.46888(6) 0.34677(7) 0.91630(7) 0.01526(17) Uani 1 1 d .
O1 O 0.50020(17) 0.5951(2) 0.85019(19) 0.0169(5) Uani 1 1 d .
H1O H 0.4881 0.6700 0.8289 0.020 Uiso 1 1 d R
H2O H 0.4990 0.5917 0.9075 0.020 Uiso 1 1 d R
C1' C 0.7477(2) 0.4079(3) 0.8571(3) 0.0154(7) Uani 1 1 d .
C1 C 0.7220(2) 0.2825(3) 0.8571(3) 0.0135(7) Uani 1 1 d .
Cl2 Cl 0.5000 0.83079(11) 0.7500 0.0258(3) Uani 1 2 d S
N2' N 0.6778(2) 0.4875(3) 0.8403(2) 0.0158(6) Uani 1 1 d .
N2 N 0.63076(19) 0.2594(2) 0.8384(2) 0.0134(6) Uani 1 1 d .
C3' C 0.7023(3) 0.6023(3) 0.8549(3) 0.0201(8) Uani 1 1 d .
H3' H 0.6536 0.6586 0.8432 0.024 Uiso 1 1 calc R
C3 C 0.6093(3) 0.1474(3) 0.8504(3) 0.0175(7) Uani 1 1 d .
H3 H 0.5466 0.1311 0.8414 0.021 Uiso 1 1 calc R
C4 C 0.6731(3) 0.0540(3) 0.8751(3) 0.0212(8) Uani 1 1 d .
H4 H 0.6542 -0.0242 0.8816 0.025 Uiso 1 1 calc R
C4' C 0.7940(3) 0.6429(3) 0.8858(3) 0.0241(8) Uani 1 1 d .
H4' H 0.8087 0.7246 0.8985 0.029 Uiso 1 1 calc R
C5' C 0.8642(3) 0.5619(3) 0.8978(3) 0.0245(9) Uani 1 1 d .
H5' H 0.9276 0.5873 0.9164 0.029 Uiso 1 1 calc R
C5 C 0.7647(3) 0.0774(3) 0.8901(3) 0.0239(8) Uani 1 1 d .
H5 H 0.8099 0.0154 0.9054 0.029 Uiso 1 1 calc R
C6 C 0.7894(3) 0.1929(3) 0.8825(3) 0.0218(8) Uani 1 1 d .
H6 H 0.8527 0.2110 0.8946 0.026 Uiso 1 1 calc R
C6' C 0.8409(3) 0.4440(3) 0.8826(3) 0.0232(8) Uani 1 1 d .
H6' H 0.8880 0.3873 0.8894 0.028 Uiso 1 1 calc R

loop_
_atom_site_aniso_label
_atom_site_aniso_U_11
_atom_site_aniso_U_22
_atom_site_aniso_U_33
_atom_site_aniso_U_23
_atom_site_aniso_U_13
_atom_site_aniso_U_12
Eu1 0.00930(12) 0.01199(12) 0.01029(12) 0.000 0.00500(9) 0.000
Cl1 0.0175(4) 0.0176(4) 0.0130(4) -0.0010(3) 0.0090(3) -0.0033(3)
O1 0.0258(13) 0.0139(13) 0.0149(12) -0.0005(10) 0.0126(11) 0.0007(10)
C1' 0.0122(16) 0.0228(19) 0.0115(16) -0.0013(14) 0.0056(13) -0.0016(14)
C1 0.0132(16) 0.0189(18) 0.0064(15) -0.0001(13) 0.0027(13) 0.0016(13)
Cl2 0.0297(7) 0.0135(6) 0.0330(8) 0.000 0.0132(6) 0.000
N2' 0.0138(14) 0.0186(16) 0.0143(15) 0.0020(12) 0.0056(12) -0.0009(12)
N2 0.0138(14) 0.0168(15) 0.0091(14) 0.0003(12) 0.0048(11) -0.0003(11)
C3' 0.0170(18) 0.020(2) 0.0209(19) 0.0032(15) 0.0067(15) 0.0007(14)
C3 0.0188(18) 0.0190(18) 0.0137(17) 0.0028(14) 0.0066(14) 0.0007(14)
C4 0.029(2) 0.0164(19) 0.0151(18) -0.0001(14) 0.0068(16) 0.0013(15)
C4' 0.024(2) 0.022(2) 0.025(2) 0.0005(16) 0.0096(17) -0.0068(16)
C5' 0.0143(18) 0.033(2) 0.024(2) 0.0025(17) 0.0074(15) -0.0066(16)
C5 0.0235(19) 0.0239(19) 0.0179(18) 0.0004(17) 0.0038(15) 0.0088(17)
C6 0.0160(18) 0.028(2) 0.0196(19) -0.0003(16) 0.0063(15) 0.0017(16)
C6' 0.0147(18) 0.032(2) 0.025(2) 0.0052(17) 0.0106(16) 0.0024(15)

loop_
_atom_type_symbol
_atom_type_description
_atom_type_scat_dispersion_real
_atom_type_scat_dispersion_imag
_atom_type_scat_source
C C 0.0033 0.0016 'International Tables Vol C Tables 4.2.6.8 and 6.1.1.4'
H H 0.0000 0.0000 'International Tables Vol C Tables 4.2.6.8 and 6.1.1.4'
N N 0.0061 0.0033 'International Tables Vol C Tables 4.2.6.8 and 6.1.1.4'
O O 0.0106 0.0060 'International Tables Vol C Tables 4.2.6.8 and 6.1.1.4'
Cl Cl 0.1484 0.1585 'International Tables Vol C Tables 4.2.6.8 and 6.1.1.4'
Eu Eu -0.1578 3.6682 'International Tables Vol C Tables 4.2.6.8 and 6.1.1.4'

loop_
_geom_angle_atom_site_label_1
_geom_angle_atom_site_label_2
_geom_angle_atom_site_label_3
_geom_angle
_geom_angle_site_symmetry_1
_geom_angle_site_symmetry_3
O1 Eu1 O1 70.92(11) . 2_656
O1 Eu1 N2' 76.71(9) . .
O1 Eu1 N2' 76.53(9) 2_656 .
O1 Eu1 N2' 76.53(8) . 2_656
O1 Eu1 N2' 76.71(9) 2_656 2_656
N2' Eu1 N2' 146.99(13) . 2_656
O1 Eu1 N2 129.99(8) . 2_656
O1 Eu1 N2 120.62(8) 2_656 2_656
N2' Eu1 N2 150.40(9) . 2_656
N2' Eu1 N2 62.11(9) 2_656 2_656
O1 Eu1 N2 120.62(8) . .
O1 Eu1 N2 129.99(8) 2_656 .
N2' Eu1 N2 62.11(9) . .
N2' Eu1 N2 150.40(9) 2_656 .
N2 Eu1 N2 89.99(12) 2_656 .
O1 Eu1 Cl1 143.15(6) . 2_656
O1 Eu1 Cl1 73.49(6) 2_656 2_656
N2' Eu1 Cl1 86.10(7) . 2_656
N2' Eu1 Cl1 104.35(6) 2_656 2_656
N2 Eu1 Cl1 77.39(6) 2_656 2_656
N2 Eu1 Cl1 76.72(6) . 2_656
O1 Eu1 Cl1 73.49(6) . .
O1 Eu1 Cl1 143.15(6) 2_656 .
N2' Eu1 Cl1 104.35(6) . .
N2' Eu1 Cl1 86.10(7) 2_656 .
N2 Eu1 Cl1 76.72(6) 2_656 .
N2 Eu1 Cl1 77.39(6) . .
Cl1 Eu1 Cl1 143.06(4) 2_656 .
Eu1 O1 H1O 129.7 . .
Eu1 O1 H2O 122.7 . .
H1O O1 H2O 106.1 . .
N2' C1' C6' 121.2(3) . .
N2' C1' C1 116.3(3) . .
C6' C1' C1 122.3(3) . .
N2 C1 C6 121.3(3) . .
N2 C1 C1' 116.6(3) . .
C6 C1 C1' 121.9(3) . .
C3' N2' C1' 117.7(3) . .
C3' N2' Eu1 121.2(2) . .
C1' N2' Eu1 120.1(2) . .
C3 N2 C1 117.4(3) . .
C3 N2 Eu1 122.7(2) . .
C1 N2 Eu1 119.1(2) . .
N2' C3' C4' 123.8(3) . .
N2' C3' H3' 118.1 . .
C4' C3' H3' 118.1 . .
N2 C3 C4 124.0(3) . .
N2 C3 H3 118.0 . .
C4 C3 H3 118.0 . .
C5 C4 C3 118.3(4) . .
C5 C4 H4 120.9 . .
C3 C4 H4 120.9 . .
C3' C4' C5' 118.3(4) . .
C3' C4' H4' 120.8 . .
C5' C4' H4' 120.8 . .
C6' C5' C4' 119.1(3) . .
C6' C5' H5' 120.5 . .
C4' C5' H5' 120.5 . .
C4 C5 C6 118.7(3) . .
C4 C5 H5 120.7 . .
C6 C5 H5 120.7 . .
C5 C6 C1 120.3(3) . .
C5 C6 H6 119.9 . .
C1 C6 H6 119.9 . .
C5' C6' C1' 119.8(3) . .
C5' C6' H6' 120.1 . .
C1' C6' H6' 120.1 . .

loop_
_geom_bond_atom_site_label_1
_geom_bond_atom_site_label_2
_geom_bond_distance
_geom_bond_site_symmetry_2
Eu1 O1 2.398(2) .
Eu1 O1 2.398(2) 2_656
Eu1 N2' 2.586(3) .
Eu1 N2' 2.586(3) 2_656
Eu1 N2 2.613(3) 2_656
Eu1 N2 2.613(3) .
Eu1 Cl1 2.7097(8) 2_656
Eu1 Cl1 2.7097(8) .
O1 H1O 0.8906 .
O1 H2O 0.8063 .
C1' N2' 1.353(4) .
C1' C6' 1.398(5) .
C1' C1 1.475(5) .
C1 N2 1.357(4) .
C1 C6 1.389(5) .
N2' C3' 1.345(4) .
N2 C3 1.342(4) .
C3' C4' 1.377(5) .
C3' H3' 0.9500 .
C3 C4 1.387(5) .
C3 H3 0.9500 .
C4 C5 1.378(5) .
C4 H4 0.9500 .
C4' C5' 1.382(5) .
C4' H4' 0.9500 .
C5' C6' 1.374(5) .
C5' H5' 0.9500 .
C5 C6 1.381(5) .
C5 H5 0.9500 .
C6 H6 0.9500 .
C6' H6' 0.9500 .

loop_
_geom_hbond_atom_site_label_D
_geom_hbond_atom_site_label_H
_geom_hbond_atom_site_label_A
_geom_hbond_distance_DH
_geom_hbond_distance_HA
_geom_hbond_distance_DA
_geom_hbond_angle_DHA
_geom_hbond_site_symmetry_A
O(1) H(1O) Cl(2) 0.89 2.18 3.010(3) 156 1_555
O(1) H(2O) Cl(1) 0.81 2.37 3.126(3) 157 5_667
